data_4102052
loop_
_publ_author_name
'Masayuki Nihei'
'Hirotaka Tahira'
'Nobukazu Takahashi'
'Yusuke Otake'
'Yasuhisa Yamamura'
'Kazuya Saito'
'Hiroki Oshio'

_publ_contact_author_address 'Tennodai 1-1-1, Tsukuba, Ibaraki, Japan'
_publ_contact_author_email nihei@chem.tsukuba.ac.jp
_publ_contact_author_fax +81-29-853-4426
_publ_contact_author_name 'Masayuki Nihei'
_publ_contact_author_phone +81-29-853-5923
_publ_section_title
;
 Multiple Bistability and Tristability with Dual Spin-State Conversions in
 [Fe(dpp)2][Ni(mnt)2]2.MeNO2
;
_journal_name_full 'Journal of the American Chemical Society'
_journal_page_first 3553
_journal_page_last 3560
_journal_paper_doi 10.1021/ja910122r
_journal_volume 132
_journal_year 2010
_chemical_formula_sum 'C39 H21 Fe N19 Ni2 O2 S8'
_chemical_formula_weight 1217.50
_space_group_IT_number 2
_symmetry_cell_setting triclinic
_symmetry_Int_Tables_number 2
_symmetry_space_group_name_Hall '-P 1'
_symmetry_space_group_name_H-M 'P -1'
_atom_sites_solution_hydrogens geom
_atom_sites_solution_primary direct
_atom_sites_solution_secondary difmap
_audit_creation_method SHELXL-97
_cell_angle_alpha 98.865(3)
_cell_angle_beta 99.280(3)
_cell_angle_gamma 107.251(3)
_cell_formula_units_Z 2
_cell_length_a 10.2956(19)
_cell_length_b 13.561(3)
_cell_length_c 19.581(4)
_cell_measurement_reflns_used 4280
_cell_measurement_temperature 200(2)
_cell_measurement_theta_max 23.25
_cell_measurement_theta_min 2.40
_cell_volume 2516.9(9)
_computing_cell_refinement 'Bruker SMART'
_computing_data_collection 'Bruker SMART'
_computing_data_reduction 'Bruker SAINT'
_computing_molecular_graphics 'Bruker SHLXTL'
_computing_publication_material 'Bruker SHLXTL'
_computing_structure_refinement 'SHELXL-97 (Sheldrick, 1997)'
_computing_structure_solution 'SHELXS-97 (Sheldrick, 1990)'
_diffrn_ambient_temperature 200(2)
_diffrn_detector_area_resol_mean 8.366[pixels/mm]
_diffrn_measured_fraction_theta_full 0.972
_diffrn_measured_fraction_theta_max 0.972
_diffrn_measurement_device_type 'CCD area detector'
_diffrn_measurement_method 'phi and omega scans'
_diffrn_radiation_monochromator graphite
_diffrn_radiation_type MoK\a
_diffrn_radiation_wavelength 0.71073
_diffrn_reflns_av_R_equivalents 0.0172
_diffrn_reflns_av_sigmaI/netI 0.0424
_diffrn_reflns_limit_h_max 7
_diffrn_reflns_limit_h_min -11
_diffrn_reflns_limit_k_max 14
_diffrn_reflns_limit_k_min -15
_diffrn_reflns_limit_l_max 21
_diffrn_reflns_limit_l_min -17
_diffrn_reflns_number 10284
_diffrn_reflns_theta_full 23.26
_diffrn_reflns_theta_max 23.26
_diffrn_reflns_theta_min 2.12
_diffrn_source 'fine-focus sealed tube'
_diffrn_standards_decay_% 0
_diffrn_standards_interval_time 190
_diffrn_standards_number 140
_exptl_absorpt_coefficient_mu 1.413
_exptl_absorpt_correction_T_max 0.7653
_exptl_absorpt_correction_T_min 0.6018
_exptl_absorpt_correction_type empirical
_exptl_crystal_colour 'dark brown'
_exptl_crystal_density_diffrn 1.607
_exptl_crystal_density_method 'not measured'
_exptl_crystal_description lozenge
_exptl_crystal_F_000 1228
_exptl_crystal_size_max 0.40
_exptl_crystal_size_mid 0.40
_exptl_crystal_size_min 0.20
_refine_diff_density_max 0.661
_refine_diff_density_min -0.406
_refine_diff_density_rms 0.071
_refine_ls_extinction_method none
_refine_ls_goodness_of_fit_ref 0.949
_refine_ls_hydrogen_treatment constr
_refine_ls_matrix_type full
_refine_ls_number_parameters 641
_refine_ls_number_reflns 7028
_refine_ls_number_restraints 0
_refine_ls_restrained_S_all 0.949
_refine_ls_R_factor_all 0.0473
_refine_ls_R_factor_gt 0.0370
_refine_ls_shift/su_max 0.033
_refine_ls_shift/su_mean 0.002
_refine_ls_structure_factor_coef Fsqd
_refine_ls_weighting_details 'calc w=1/[\s^2^(Fo^2^)+(0.0512P)^2^+0.0000P] where P=(Fo^2^+2Fc^2^)/3'
_refine_ls_weighting_scheme calc
_refine_ls_wR_factor_gt 0.0877
_refine_ls_wR_factor_ref 0.0919
_reflns_number_gt 5648
_reflns_number_total 7028
_reflns_threshold_expression >2sigma(I)
_cod_data_source_file ja910122r_si_001_1.cif
_cod_data_source_block Fedppmnt_200Kcool
_cod_original_cell_volume 2516.9(8)
_cod_database_code 4102052

loop_
_symmetry_equiv_pos_as_xyz
'x, y, z'
'-x, -y, -z'

loop_
_atom_site_label
_atom_site_type_symbol
_atom_site_fract_x
_atom_site_fract_y
_atom_site_fract_z
_atom_site_U_iso_or_equiv
_atom_site_adp_type
_atom_site_occupancy
_atom_site_symmetry_multiplicity
_atom_site_calc_flag
_atom_site_refinement_flags
_atom_site_disorder_assembly
_atom_site_disorder_group
Ni1 Ni 0.24868(5) 0.54463(3) 0.04091(2) 0.03691(14) Uani 1 1 d . . .
Ni2 Ni 0.88884(5) 0.31015(3) 0.45034(2) 0.03663(14) Uani 1 1 d . . .
S1 S 0.37526(10) 0.49703(8) 0.11866(5) 0.0477(3) Uani 1 1 d . . .
S2 S 0.25907(10) 0.42818(8) -0.04369(5) 0.0428(2) Uani 1 1 d . . .
S3 S 0.22666(10) 0.65337(8) 0.12643(5) 0.0443(3) Uani 1 1 d . . .
S4 S 0.12852(10) 0.59667(8) -0.03695(5) 0.0443(3) Uani 1 1 d . . .
S5 S 1.00923(10) 0.27923(8) 0.53989(5) 0.0464(3) Uani 1 1 d . . .
S6 S 0.93934(10) 0.20040(8) 0.37688(5) 0.0483(3) Uani 1 1 d . . .
S7 S 0.84207(10) 0.42366(7) 0.52301(5) 0.0441(3) Uani 1 1 d . . .
S8 S 0.76183(10) 0.33470(7) 0.36053(5) 0.0436(2) Uani 1 1 d . . .
Fe1 Fe 0.50059(5) 0.00943(4) 0.74794(3) 0.03120(15) Uani 1 1 d . . .
N1 N 0.6074(3) -0.1030(2) 0.74352(14) 0.0308(7) Uani 1 1 d . . .
N2 N 0.6022(3) 0.0185(2) 0.85789(15) 0.0354(7) Uani 1 1 d . . .
N3 N 0.6707(3) -0.0528(2) 0.86439(15) 0.0342(7) Uani 1 1 d . . .
N4 N 0.4590(3) -0.0684(2) 0.63654(15) 0.0348(7) Uani 1 1 d . . .
N5 N 0.5273(3) -0.1392(2) 0.62399(15) 0.0337(7) Uani 1 1 d . . .
N6 N 0.3887(3) 0.1187(2) 0.74776(13) 0.0288(6) Uani 1 1 d . . .
N7 N 0.6316(3) 0.1501(2) 0.71917(14) 0.0346(7) Uani 1 1 d . . .
N8 N 0.5712(3) 0.2262(2) 0.71350(14) 0.0349(7) Uani 1 1 d . . .
N9 N 0.3069(3) -0.0645(2) 0.77843(14) 0.0347(7) Uani 1 1 d . . .
N10 N 0.2213(3) -0.0046(2) 0.78116(14) 0.0351(7) Uani 1 1 d . . .
N11 N 0.5630(4) 0.3056(3) 0.1368(2) 0.0710(11) Uani 1 1 d . . .
N12 N 0.3907(4) 0.2030(3) -0.0765(2) 0.0798(12) Uani 1 1 d . . .
N13 N 0.0776(3) 0.8699(3) 0.15938(18) 0.0518(9) Uani 1 1 d . . .
N14 N -0.0692(3) 0.7880(3) -0.04699(17) 0.0556(9) Uani 1 1 d . . .
N15 N 1.2278(5) 0.1133(3) 0.5823(2) 0.0880(14) Uani 1 1 d . . .
N16 N 1.1251(4) 0.0071(3) 0.3686(2) 0.0770(12) Uani 1 1 d . . .
N17 N 0.6451(4) 0.6159(3) 0.5212(2) 0.0670(11) Uani 1 1 d . . .
N18 N 0.5293(4) 0.4906(3) 0.3159(2) 0.0786(13) Uani 1 1 d . . .
C1 C 0.6052(3) -0.1615(3) 0.68265(19) 0.0335(8) Uani 1 1 d . . .
C2 C 0.6688(4) -0.2375(3) 0.6759(2) 0.0447(10) Uani 1 1 d . . .
H2 H 0.6645 -0.2782 0.6310 0.054 Uiso 1 1 calc R . .
C3 C 0.7393(4) -0.2510(3) 0.7383(2) 0.0496(11) Uani 1 1 d . . .
H3 H 0.7851 -0.3024 0.7364 0.060 Uiso 1 1 calc R . .
C4 C 0.7445(4) -0.1918(3) 0.8028(2) 0.0441(10) Uani 1 1 d . . .
H4 H 0.7925 -0.2012 0.8457 0.053 Uiso 1 1 calc R . .
C5 C 0.6768(3) -0.1182(3) 0.80232(19) 0.0344(8) Uani 1 1 d . . .
C6 C 0.7211(4) -0.0484(3) 0.93347(19) 0.0477(10) Uani 1 1 d . . .
H6 H 0.7725 -0.0902 0.9512 0.057 Uiso 1 1 calc R . .
C7 C 0.6849(4) 0.0265(3) 0.9727(2) 0.0504(10) Uani 1 1 d . . .
H7 H 0.7056 0.0479 1.0229 0.061 Uiso 1 1 calc R . .
C8 C 0.6108(4) 0.0651(3) 0.92348(19) 0.0436(10) Uani 1 1 d . . .
H8 H 0.5713 0.1186 0.9357 0.052 Uiso 1 1 calc R . .
C9 C 0.5052(4) -0.1787(3) 0.55373(19) 0.0426(9) Uani 1 1 d . . .
H9 H 0.5412 -0.2296 0.5323 0.051 Uiso 1 1 calc R . .
C10 C 0.4225(4) -0.1323(3) 0.5195(2) 0.0466(10) Uani 1 1 d . . .
H10 H 0.3898 -0.1432 0.4698 0.056 Uiso 1 1 calc R . .
C11 C 0.3957(4) -0.0651(3) 0.57284(19) 0.0416(9) Uani 1 1 d . . .
H11 H 0.3391 -0.0223 0.5645 0.050 Uiso 1 1 calc R . .
C12 C 0.2637(4) 0.0947(3) 0.76327(18) 0.0369(9) Uani 1 1 d . . .
C13 C 0.1867(4) 0.1614(3) 0.7633(2) 0.0511(10) Uani 1 1 d . . .
H13 H 0.0955 0.1408 0.7722 0.061 Uiso 1 1 calc R . .
C14 C 0.2464(5) 0.2590(3) 0.7498(2) 0.0636(13) Uani 1 1 d . . .
H14 H 0.1970 0.3082 0.7510 0.076 Uiso 1 1 calc R . .
C15 C 0.3762(4) 0.2870(3) 0.7346(2) 0.0523(11) Uani 1 1 d . . .
H15 H 0.4189 0.3550 0.7260 0.063 Uiso 1 1 calc R . .
C16 C 0.4423(4) 0.2119(3) 0.73235(18) 0.0361(9) Uani 1 1 d . . .
C17 C 0.6483(4) 0.3034(3) 0.6863(2) 0.0476(10) Uani 1 1 d . . .
H17 H 0.6279 0.3649 0.6778 0.057 Uiso 1 1 calc R . .
C18 C 0.7591(4) 0.2769(3) 0.6735(2) 0.0499(10) Uani 1 1 d . . .
H18 H 0.8318 0.3154 0.6540 0.060 Uiso 1 1 calc R . .
C19 C 0.7462(4) 0.1817(3) 0.69466(19) 0.0436(10) Uani 1 1 d . . .
H19 H 0.8108 0.1444 0.6919 0.052 Uiso 1 1 calc R . .
C20 C 0.1107(4) -0.0497(3) 0.8086(2) 0.0476(10) Uani 1 1 d . . .
H20 H 0.0375 -0.0226 0.8156 0.057 Uiso 1 1 calc R . .
C21 C 0.1245(4) -0.1398(3) 0.8240(2) 0.0495(10) Uani 1 1 d . . .
H21 H 0.0635 -0.1887 0.8442 0.059 Uiso 1 1 calc R . .
C22 C 0.2467(4) -0.1471(3) 0.80449(19) 0.0430(10) Uani 1 1 d . . .
H22 H 0.2819 -0.2036 0.8092 0.052 Uiso 1 1 calc R . .
C23 C 0.4100(4) 0.3948(3) 0.0698(2) 0.0406(9) Uani 1 1 d . . .
C24 C 0.3578(4) 0.3637(3) -0.0012(2) 0.0395(9) Uani 1 1 d . . .
C25 C 0.4953(4) 0.3444(3) 0.1073(2) 0.0484(10) Uani 1 1 d . . .
C26 C 0.3778(4) 0.2746(3) -0.0431(2) 0.0541(11) Uani 1 1 d . . .
C27 C 0.1289(3) 0.7178(3) 0.08446(19) 0.0353(8) Uani 1 1 d . . .
C28 C 0.0842(3) 0.6917(3) 0.01339(19) 0.0362(9) Uani 1 1 d . . .
C29 C 0.0983(4) 0.8008(3) 0.12694(19) 0.0376(9) Uani 1 1 d . . .
C30 C -0.0019(4) 0.7437(3) -0.02190(19) 0.0410(9) Uani 1 1 d . . .
C31 C 1.0708(4) 0.1849(3) 0.5019(2) 0.0429(9) Uani 1 1 d . . .
C32 C 1.0403(4) 0.1499(3) 0.4310(2) 0.0420(9) Uani 1 1 d . . .
C33 C 1.1577(5) 0.1451(3) 0.5473(2) 0.0578(11) Uani 1 1 d . . .
C34 C 1.0876(4) 0.0701(3) 0.3967(2) 0.0508(10) Uani 1 1 d . . .
C35 C 0.7348(4) 0.4684(3) 0.4684(2) 0.0392(9) Uani 1 1 d . . .
C36 C 0.6983(4) 0.4289(3) 0.3981(2) 0.0400(9) Uani 1 1 d . . .
C37 C 0.6858(4) 0.5506(3) 0.4990(2) 0.0509(11) Uani 1 1 d . . .
C38 C 0.6058(4) 0.4636(3) 0.3517(2) 0.0519(11) Uani 1 1 d . . .
O1S O -0.0483(5) 0.6156(4) 0.8062(2) 0.1436(19) Uani 1 1 d . . .
O2S O -0.1071(5) 0.5356(3) 0.6987(2) 0.1289(17) Uani 1 1 d . . .
N1S N -0.0310(5) 0.5550(3) 0.7564(2) 0.0775(12) Uani 1 1 d . . .
C1S C 0.0749(5) 0.5039(4) 0.7667(3) 0.0905(17) Uani 1 1 d . . .
H1S1 H 0.0484 0.4514 0.7956 0.136 Uiso 1 1 calc R . .
H1S2 H 0.1649 0.5572 0.7908 0.136 Uiso 1 1 calc R . .
H1S3 H 0.0824 0.4689 0.7205 0.136 Uiso 1 1 calc R . .

loop_
_atom_site_aniso_label
_atom_site_aniso_U_11
_atom_site_aniso_U_22
_atom_site_aniso_U_33
_atom_site_aniso_U_23
_atom_site_aniso_U_13
_atom_site_aniso_U_12
Ni1 0.0395(3) 0.0412(3) 0.0356(3) 0.0079(2) 0.0056(2) 0.0232(2)
Ni2 0.0413(3) 0.0374(3) 0.0363(3) 0.0069(2) 0.0102(2) 0.0200(2)
S1 0.0546(6) 0.0527(6) 0.0412(6) 0.0067(5) -0.0008(5) 0.0334(5)
S2 0.0487(6) 0.0480(6) 0.0397(6) 0.0075(5) 0.0097(5) 0.0286(5)
S3 0.0557(6) 0.0527(6) 0.0337(5) 0.0069(5) 0.0046(4) 0.0354(5)
S4 0.0536(6) 0.0555(6) 0.0328(5) 0.0086(5) 0.0060(4) 0.0334(5)
S5 0.0575(6) 0.0529(6) 0.0385(6) 0.0091(5) 0.0102(5) 0.0326(5)
S6 0.0560(6) 0.0571(6) 0.0383(6) 0.0020(5) 0.0085(5) 0.0336(5)
S7 0.0535(6) 0.0441(6) 0.0395(6) 0.0041(5) 0.0115(5) 0.0248(5)
S8 0.0569(6) 0.0443(6) 0.0371(6) 0.0100(4) 0.0112(5) 0.0267(5)
Fe1 0.0336(3) 0.0322(3) 0.0346(3) 0.0087(2) 0.0081(2) 0.0197(2)
N1 0.0315(16) 0.0296(15) 0.0354(18) 0.0085(14) 0.0091(13) 0.0147(13)
N2 0.0339(17) 0.0424(17) 0.0342(18) 0.0088(14) 0.0064(13) 0.0189(14)
N3 0.0371(17) 0.0348(16) 0.0355(19) 0.0089(14) 0.0077(14) 0.0183(14)
N4 0.0389(17) 0.0327(16) 0.0372(18) 0.0083(14) 0.0071(14) 0.0185(14)
N5 0.0384(17) 0.0324(16) 0.0359(19) 0.0061(14) 0.0092(14) 0.0197(14)
N6 0.0326(16) 0.0315(16) 0.0278(16) 0.0076(13) 0.0069(13) 0.0178(13)
N7 0.0386(18) 0.0352(16) 0.0342(17) 0.0062(13) 0.0104(14) 0.0175(14)
N8 0.0424(18) 0.0316(16) 0.0327(17) 0.0115(14) 0.0061(14) 0.0138(15)
N9 0.0345(17) 0.0363(17) 0.0370(18) 0.0101(14) 0.0059(13) 0.0170(14)
N10 0.0347(17) 0.0402(17) 0.0359(18) 0.0082(14) 0.0117(14) 0.0184(14)
N11 0.069(3) 0.079(3) 0.086(3) 0.036(2) 0.014(2) 0.048(2)
N12 0.105(3) 0.081(3) 0.069(3) 0.002(2) 0.013(2) 0.065(3)
N13 0.049(2) 0.055(2) 0.060(2) 0.0083(19) 0.0177(17) 0.0285(18)
N14 0.062(2) 0.068(2) 0.052(2) 0.0250(19) 0.0103(18) 0.040(2)
N15 0.112(3) 0.107(3) 0.070(3) 0.020(3) 0.006(2) 0.081(3)
N16 0.076(3) 0.068(3) 0.099(3) 0.001(2) 0.031(2) 0.043(2)
N17 0.070(3) 0.057(2) 0.079(3) -0.001(2) 0.020(2) 0.034(2)
N18 0.087(3) 0.058(2) 0.095(3) 0.036(2) -0.005(2) 0.034(2)
C1 0.031(2) 0.0311(19) 0.042(2) 0.0087(17) 0.0096(16) 0.0147(16)
C2 0.048(2) 0.040(2) 0.050(3) 0.0049(19) 0.0096(19) 0.0251(19)
C3 0.048(2) 0.048(2) 0.066(3) 0.013(2) 0.010(2) 0.035(2)
C4 0.043(2) 0.048(2) 0.050(3) 0.017(2) 0.0041(18) 0.0264(19)
C5 0.0306(19) 0.034(2) 0.043(2) 0.0130(17) 0.0057(17) 0.0161(16)
C6 0.052(2) 0.057(3) 0.035(2) 0.016(2) -0.0009(19) 0.022(2)
C7 0.056(3) 0.062(3) 0.033(2) 0.009(2) 0.0072(19) 0.022(2)
C8 0.048(2) 0.047(2) 0.038(2) 0.0030(19) 0.0115(18) 0.0203(19)
C9 0.050(2) 0.043(2) 0.036(2) 0.0008(18) 0.0140(18) 0.0172(19)
C10 0.052(2) 0.052(2) 0.035(2) 0.006(2) 0.0046(19) 0.020(2)
C11 0.045(2) 0.042(2) 0.041(2) 0.0145(19) 0.0026(18) 0.0194(18)
C12 0.042(2) 0.039(2) 0.033(2) 0.0036(17) 0.0069(17) 0.0215(18)
C13 0.045(2) 0.058(3) 0.065(3) 0.015(2) 0.020(2) 0.035(2)
C14 0.076(3) 0.060(3) 0.080(3) 0.019(2) 0.026(3) 0.053(3)
C15 0.063(3) 0.039(2) 0.066(3) 0.017(2) 0.013(2) 0.031(2)
C16 0.044(2) 0.034(2) 0.033(2) 0.0075(17) 0.0059(17) 0.0184(18)
C17 0.059(3) 0.040(2) 0.045(2) 0.0183(19) 0.011(2) 0.013(2)
C18 0.055(3) 0.051(3) 0.041(2) 0.017(2) 0.019(2) 0.007(2)
C19 0.040(2) 0.050(2) 0.038(2) 0.0011(19) 0.0148(18) 0.0132(19)
C20 0.040(2) 0.063(3) 0.047(2) 0.011(2) 0.0192(19) 0.022(2)
C21 0.045(2) 0.060(3) 0.046(3) 0.017(2) 0.0189(19) 0.013(2)
C22 0.049(2) 0.043(2) 0.039(2) 0.0148(19) 0.0052(18) 0.0165(19)
C23 0.035(2) 0.039(2) 0.055(3) 0.0153(19) 0.0117(18) 0.0185(17)
C24 0.035(2) 0.039(2) 0.051(3) 0.0079(19) 0.0118(18) 0.0216(17)
C25 0.045(2) 0.052(2) 0.056(3) 0.018(2) 0.011(2) 0.025(2)
C26 0.060(3) 0.057(3) 0.055(3) 0.013(2) 0.014(2) 0.034(2)
C27 0.032(2) 0.039(2) 0.043(2) 0.0112(18) 0.0114(17) 0.0200(17)
C28 0.031(2) 0.042(2) 0.042(2) 0.0141(18) 0.0085(17) 0.0186(17)
C29 0.033(2) 0.047(2) 0.036(2) 0.0111(19) 0.0063(17) 0.0174(18)
C30 0.043(2) 0.049(2) 0.037(2) 0.0138(19) 0.0139(18) 0.020(2)
C31 0.042(2) 0.041(2) 0.051(3) 0.0128(19) 0.0104(19) 0.0203(18)
C32 0.038(2) 0.038(2) 0.053(3) 0.0069(19) 0.0125(19) 0.0169(18)
C33 0.070(3) 0.063(3) 0.051(3) 0.008(2) 0.013(2) 0.039(2)
C34 0.044(2) 0.048(2) 0.062(3) 0.005(2) 0.014(2) 0.019(2)
C35 0.042(2) 0.0301(19) 0.052(3) 0.0097(18) 0.0162(19) 0.0175(17)
C36 0.043(2) 0.032(2) 0.052(3) 0.0162(19) 0.0148(19) 0.0160(17)
C37 0.046(2) 0.044(2) 0.063(3) 0.003(2) 0.016(2) 0.016(2)
C38 0.060(3) 0.033(2) 0.065(3) 0.015(2) 0.012(2) 0.017(2)
O1S 0.218(5) 0.130(4) 0.097(4) 0.001(3) -0.007(3) 0.112(4)
O2S 0.166(4) 0.116(3) 0.081(3) 0.003(3) -0.026(3) 0.048(3)
N1S 0.111(4) 0.052(2) 0.060(3) 0.009(2) 0.008(3) 0.020(2)
C1S 0.080(4) 0.093(4) 0.122(5) 0.044(4) 0.026(3) 0.051(3)

loop_
_atom_type_symbol
_atom_type_description
_atom_type_scat_dispersion_real
_atom_type_scat_dispersion_imag
_atom_type_scat_source
C C 0.0033 0.0016 'International Tables Vol C Tables 4.2.6.8 and 6.1.1.4'
H H 0.0000 0.0000 'International Tables Vol C Tables 4.2.6.8 and 6.1.1.4'
N N 0.0061 0.0033 'International Tables Vol C Tables 4.2.6.8 and 6.1.1.4'
O O 0.0106 0.0060 'International Tables Vol C Tables 4.2.6.8 and 6.1.1.4'
S S 0.1246 0.1234 'International Tables Vol C Tables 4.2.6.8 and 6.1.1.4'
Fe Fe 0.3463 0.8444 'International Tables Vol C Tables 4.2.6.8 and 6.1.1.4'
Ni Ni 0.3393 1.1124 'International Tables Vol C Tables 4.2.6.8 and 6.1.1.4'

loop_
_geom_angle_atom_site_label_1
_geom_angle_atom_site_label_2
_geom_angle_atom_site_label_3
_geom_angle
_geom_angle_site_symmetry_1
_geom_angle_site_symmetry_3
_geom_angle_publ_flag
S3 Ni1 S4 92.51(4) . . ?
S3 Ni1 S1 87.34(4) . . ?
S4 Ni1 S1 177.98(5) . . ?
S3 Ni1 S2 176.27(4) . . ?
S4 Ni1 S2 87.73(4) . . ?
S1 Ni1 S2 92.55(4) . . ?
S6 Ni2 S8 87.01(4) . . ?
S6 Ni2 S7 178.40(5) . . ?
S8 Ni2 S7 92.58(4) . . ?
S6 Ni2 S5 92.39(4) . . ?
S8 Ni2 S5 177.56(4) . . ?
S7 Ni2 S5 88.08(4) . . ?
C23 S1 Ni1 103.35(13) . . ?
C24 S2 Ni1 103.33(13) . . ?
C27 S3 Ni1 103.28(13) . . ?
C28 S4 Ni1 102.89(12) . . ?
C31 S5 Ni2 103.09(14) . . ?
C32 S6 Ni2 103.24(13) . . ?
C35 S7 Ni2 102.96(13) . . ?
C36 S8 Ni2 102.88(13) . . ?
N1 Fe1 N6 177.51(10) . . ?
N1 Fe1 N9 106.32(10) . . ?
N6 Fe1 N9 73.47(10) . . ?
N1 Fe1 N4 73.37(10) . . ?
N6 Fe1 N4 104.21(10) . . ?
N9 Fe1 N4 102.67(10) . . ?
N1 Fe1 N7 107.11(10) . . ?
N6 Fe1 N7 73.11(10) . . ?
N9 Fe1 N7 146.56(10) . . ?
N4 Fe1 N7 86.56(10) . . ?
N1 Fe1 N2 73.29(10) . . ?
N6 Fe1 N2 109.12(10) . . ?
N9 Fe1 N2 85.54(10) . . ?
N4 Fe1 N2 146.63(11) . . ?
N7 Fe1 N2 104.38(10) . . ?
C1 N1 C5 117.6(3) . . ?
C1 N1 Fe1 121.2(2) . . ?
C5 N1 Fe1 121.1(2) . . ?
C8 N2 N3 104.8(3) . . ?
C8 N2 Fe1 141.0(3) . . ?
N3 N2 Fe1 113.9(2) . . ?
C6 N3 N2 110.6(3) . . ?
C6 N3 C5 130.7(3) . . ?
N2 N3 C5 118.7(3) . . ?
C11 N4 N5 104.6(3) . . ?
C11 N4 Fe1 141.1(3) . . ?
N5 N4 Fe1 114.0(2) . . ?
C9 N5 N4 111.0(3) . . ?
C9 N5 C1 130.4(3) . . ?
N4 N5 C1 118.5(3) . . ?
C16 N6 C12 118.6(3) . . ?
C16 N6 Fe1 120.8(2) . . ?
C12 N6 Fe1 120.6(2) . . ?
C19 N7 N8 104.9(3) . . ?
C19 N7 Fe1 140.1(2) . . ?
N8 N7 Fe1 114.1(2) . . ?
C17 N8 N7 111.0(3) . . ?
C17 N8 C16 130.6(3) . . ?
N7 N8 C16 118.3(3) . . ?
C22 N9 N10 104.5(3) . . ?
C22 N9 Fe1 140.4(2) . . ?
N10 N9 Fe1 114.5(2) . . ?
C20 N10 N9 111.4(3) . . ?
C20 N10 C12 129.8(3) . . ?
N9 N10 C12 118.5(3) . . ?
N1 C1 C2 124.4(3) . . ?
N1 C1 N5 112.6(3) . . ?
C2 C1 N5 122.9(3) . . ?
C1 C2 C3 116.1(4) . . ?
C4 C3 C2 121.5(4) . . ?
C3 C4 C5 116.8(3) . . ?
N1 C5 C4 123.6(3) . . ?
N1 C5 N3 112.9(3) . . ?
C4 C5 N3 123.4(3) . . ?
N3 C6 C7 107.7(3) . . ?
C6 C7 C8 105.0(3) . . ?
N2 C8 C7 111.9(3) . . ?
C10 C9 N5 107.5(3) . . ?
C9 C10 C11 105.2(3) . . ?
N4 C11 C10 111.6(3) . . ?
N6 C12 C13 123.1(3) . . ?
N6 C12 N10 112.9(3) . . ?
C13 C12 N10 124.0(3) . . ?
C12 C13 C14 117.3(4) . . ?
C15 C14 C13 121.1(4) . . ?
C14 C15 C16 117.0(4) . . ?
N6 C16 C15 122.8(3) . . ?
N6 C16 N8 113.4(3) . . ?
C15 C16 N8 123.8(3) . . ?
C18 C17 N8 107.1(3) . . ?
C17 C18 C19 106.3(4) . . ?
N7 C19 C18 110.7(3) . . ?
C21 C20 N10 107.0(3) . . ?
C20 C21 C22 106.2(3) . . ?
N9 C22 C21 111.0(3) . . ?
C24 C23 C25 122.2(3) . . ?
C24 C23 S1 120.5(3) . . ?
C25 C23 S1 117.3(3) . . ?
C23 C24 C26 122.0(3) . . ?
C23 C24 S2 120.3(3) . . ?
C26 C24 S2 117.7(3) . . ?
N11 C25 C23 179.5(5) . . ?
N12 C26 C24 178.5(5) . . ?
C28 C27 C29 121.5(3) . . ?
C28 C27 S3 120.4(3) . . ?
C29 C27 S3 118.1(3) . . ?
C27 C28 C30 120.5(3) . . ?
C27 C28 S4 120.9(3) . . ?
C30 C28 S4 118.6(3) . . ?
N13 C29 C27 177.0(4) . . ?
N14 C30 C28 176.9(4) . . ?
C32 C31 C33 120.7(3) . . ?
C32 C31 S5 121.0(3) . . ?
C33 C31 S5 118.3(3) . . ?
C31 C32 C34 123.1(4) . . ?
C31 C32 S6 120.3(3) . . ?
C34 C32 S6 116.6(3) . . ?
N15 C33 C31 178.7(5) . . ?
N16 C34 C32 179.1(5) . . ?
C36 C35 C37 120.3(3) . . ?
C36 C35 S7 120.8(3) . . ?
C37 C35 S7 118.9(3) . . ?
C35 C36 C38 121.7(3) . . ?
C35 C36 S8 120.7(3) . . ?
C38 C36 S8 117.6(3) . . ?
N17 C37 C35 177.8(5) . . ?
N18 C38 C36 177.9(5) . . ?
O2S N1S O1S 118.8(5) . . ?
O2S N1S C1S 119.4(5) . . ?
O1S N1S C1S 121.8(5) . . ?

loop_
_geom_bond_atom_site_label_1
_geom_bond_atom_site_label_2
_geom_bond_distance
_geom_bond_site_symmetry_2
_geom_bond_publ_flag
Ni1 S3 2.1424(11) . ?
Ni1 S4 2.1434(10) . ?
Ni1 S1 2.1436(10) . ?
Ni1 S2 2.1449(11) . ?
Ni2 S6 2.1435(11) . ?
Ni2 S8 2.1472(11) . ?
Ni2 S7 2.1473(11) . ?
Ni2 S5 2.1496(11) . ?
S1 C23 1.721(4) . ?
S2 C24 1.723(4) . ?
S3 C27 1.711(3) . ?
S4 C28 1.716(4) . ?
S5 C31 1.712(4) . ?
S6 C32 1.721(4) . ?
S7 C35 1.717(4) . ?
S8 C36 1.722(4) . ?
Fe1 N1 2.127(3) . ?
Fe1 N6 2.129(3) . ?
Fe1 N9 2.172(3) . ?
Fe1 N4 2.185(3) . ?
Fe1 N7 2.197(3) . ?
Fe1 N2 2.204(3) . ?
N1 C1 1.319(4) . ?
N1 C5 1.332(4) . ?
N2 C8 1.317(4) . ?
N2 N3 1.366(4) . ?
N3 C6 1.354(4) . ?
N3 C5 1.411(4) . ?
N4 C11 1.324(4) . ?
N4 N5 1.364(4) . ?
N5 C9 1.353(4) . ?
N5 C1 1.417(4) . ?
N6 C16 1.323(4) . ?
N6 C12 1.328(4) . ?
N7 C19 1.324(4) . ?
N7 N8 1.363(4) . ?
N8 C17 1.351(4) . ?
N8 C16 1.401(4) . ?
N9 C22 1.329(4) . ?
N9 N10 1.366(4) . ?
N10 C20 1.358(4) . ?
N10 C12 1.404(4) . ?
N11 C25 1.130(4) . ?
N12 C26 1.139(5) . ?
N13 C29 1.142(4) . ?
N14 C30 1.145(4) . ?
N15 C33 1.137(5) . ?
N16 C34 1.142(5) . ?
N17 C37 1.145(5) . ?
N18 C38 1.148(5) . ?
C1 C2 1.376(5) . ?
C2 C3 1.384(5) . ?
C3 C4 1.372(5) . ?
C4 C5 1.377(5) . ?
C6 C7 1.355(5) . ?
C7 C8 1.393(5) . ?
C9 C10 1.353(5) . ?
C10 C11 1.395(5) . ?
C12 C13 1.368(5) . ?
C13 C14 1.371(5) . ?
C14 C15 1.372(5) . ?
C15 C16 1.382(5) . ?
C17 C18 1.342(5) . ?
C18 C19 1.392(5) . ?
C20 C21 1.344(5) . ?
C21 C22 1.398(5) . ?
C23 C24 1.357(5) . ?
C23 C25 1.442(5) . ?
C24 C26 1.438(5) . ?
C27 C28 1.349(5) . ?
C27 C29 1.437(5) . ?
C28 C30 1.443(5) . ?
C31 C32 1.349(5) . ?
C31 C33 1.435(5) . ?
C32 C34 1.432(5) . ?
C35 C36 1.345(5) . ?
C35 C37 1.442(5) . ?
C36 C38 1.440(5) . ?
O1S N1S 1.248(5) . ?
O2S N1S 1.208(5) . ?
N1S C1S 1.459(6) . ?
